data_1529407
loop_
_publ_author_name
'DeGayner, Jordan A.'
'Jeon, Ie-Rang'
'Harris, T. David'

_publ_section_title
;
 A series of tetraazalene radical-bridged M2(M = CrIII, MnII, FeII, CoII)
 complexes with strong magnetic exchange coupling
;
_journal_issue 11
_journal_name_full 'Chem. Sci.'
_journal_page_first 6639
_journal_paper_doi 10.1039/C5SC02725J
_journal_volume 6
_journal_year 2015
_chemical_formula_moiety 'C70 H66 Cr2 N12, 4(C24 H20 B)'
_chemical_formula_sum 'C166 H146 B4 Cr2 N12'
_chemical_formula_weight 2456.18
_chemical_name_systematic
;
 ?
;
_space_group_crystal_system triclinic
_space_group_IT_number 2
_space_group_name_Hall '-P 1'
_space_group_name_H-M_alt 'P -1'
_symmetry_space_group_name_Hall '-P 1'
_symmetry_space_group_name_H-M 'P -1'
_atom_sites_solution_hydrogens geom
_atom_sites_solution_primary direct
_audit_creation_date 2015-08-13
_audit_creation_method
;
Olex2 1.2
(compiled 2015.01.26 svn.r3150 for OlexSys, GUI svn.r4998)
;
_audit_update_record
;
2015-08-14 deposited with the CCDC.
2015-08-17 downloaded from the CCDC.
;
_cell_angle_alpha 72.813(3)
_cell_angle_beta 69.832(4)
_cell_angle_gamma 68.859(3)
_cell_formula_units_Z 1
_cell_length_a 15.3682(7)
_cell_length_b 15.9908(7)
_cell_length_c 17.5923(10)
_cell_measurement_reflns_used 8107
_cell_measurement_temperature 99.99
_cell_measurement_theta_max 68.071
_cell_measurement_theta_min 2.728
_cell_volume 3712.1(3)
_computing_cell_refinement 'SAINT v8.27A (Bruker, 2012)'
_computing_data_collection 'APEX2 V2014.11-0 (Bruker, 2014)'
_computing_data_reduction 'SAINT v8.27A (Bruker, 2012)'
_computing_molecular_graphics 'Olex2 (Dolomanov et al., 2009)'
_computing_publication_material 'Olex2 (Dolomanov et al., 2009)'
_computing_structure_refinement 'XL (Sheldrick, 2008)'
_computing_structure_solution 'XT (Sheldrick, 2015)'
_diffrn_ambient_temperature 99.99
_diffrn_detector_area_resol_mean 8
_diffrn_measured_fraction_theta_full 0.908
_diffrn_measured_fraction_theta_max 0.965
_diffrn_measurement_device_type 'Bruker SMART APEX CCD area detector'
_diffrn_measurement_method '\w and \f scans'
_diffrn_radiation_monochromator 'MX optics'
_diffrn_radiation_type CuK\a
_diffrn_radiation_wavelength 1.54178
_diffrn_reflns_av_R_equivalents 0.0548
_diffrn_reflns_av_unetI/netI 0.0755
_diffrn_reflns_laue_measured_fraction_full 0.908
_diffrn_reflns_laue_measured_fraction_max 0.965
_diffrn_reflns_limit_h_max 18
_diffrn_reflns_limit_h_min -12
_diffrn_reflns_limit_k_max 19
_diffrn_reflns_limit_k_min -17
_diffrn_reflns_limit_l_max 21
_diffrn_reflns_limit_l_min -19
_diffrn_reflns_number 23931
_diffrn_reflns_point_group_measured_fraction_full 0.908
_diffrn_reflns_point_group_measured_fraction_max 0.965
_diffrn_reflns_theta_full 67.679
_diffrn_reflns_theta_max 65.073
_diffrn_reflns_theta_min 2.728
_diffrn_source microsource
_diffrn_standards_number 0
_exptl_absorpt_coefficient_mu 1.613
_exptl_absorpt_correction_T_max 0.7530
_exptl_absorpt_correction_T_min 0.5956
_exptl_absorpt_correction_type multi-scan
_exptl_absorpt_process_details
;
SADABS-2012/1 (Bruker,2012) was used for absorption correction.
wR2(int) was 0.0932 before and 0.0557 after correction.
The Ratio of minimum to maximum transmission is 0.7910.
The \l/2 correction factor is 0.0015.
;
_exptl_crystal_colour 'dull brown'
_exptl_crystal_colour_lustre dull
_exptl_crystal_colour_primary brown
_exptl_crystal_density_diffrn 1.099
_exptl_crystal_description plate
_exptl_crystal_F_000 1294
_exptl_crystal_size_max 0.339
_exptl_crystal_size_mid 0.075
_exptl_crystal_size_min 0.05
_refine_diff_density_max 1.540
_refine_diff_density_min -0.339
_refine_diff_density_rms 0.089
_refine_ls_extinction_method none
_refine_ls_goodness_of_fit_ref 0.944
_refine_ls_hydrogen_treatment constr
_refine_ls_matrix_type full
_refine_ls_number_parameters 992
_refine_ls_number_reflns 12201
_refine_ls_number_restraints 192
_refine_ls_restrained_S_all 0.947
_refine_ls_R_factor_all 0.1064
_refine_ls_R_factor_gt 0.0822
_refine_ls_shift/su_max 0.064
_refine_ls_shift/su_mean 0.003
_refine_ls_structure_factor_coef Fsqd
_refine_ls_weighting_details 'w=1/[\s^2^(Fo^2^)+(0.1578P)^2^] where P=(Fo^2^+2Fc^2^)/3'
_refine_ls_weighting_scheme calc
_refine_ls_wR_factor_gt 0.2053
_refine_ls_wR_factor_ref 0.2222
_reflns_Friedel_coverage 0.000
_reflns_number_gt 8258
_reflns_number_total 12201
_reflns_threshold_expression 'I > 2\s(I)'
_cod_data_source_file c5sc02725j2.cif
_cod_data_source_block jd4_43_mcrp4
_cod_depositor_comments 'Adding full bibliography for 1529407--1529411.cif.'
_cod_database_code 1529407
_shelxl_version_number 2014-3
_shelx_space_group_comment
;
The symmetry employed for this shelxl refinement is uniquely defined
by the following loop, which should always be used as a source of
symmetry information in preference to the above space-group names.
They are only intended as comments.
;
_olex2_refinement_description
;
1. Fixed Uiso
 At 1.2 times of:
  All C(H) groups, All C(H,H) groups
 At 1.5 times of:
  All C(H,H,H) groups
2. Restrained distances
 C39A-C38A \\sim C38A-C36A \\sim C37A-C36A \\sim C41A-C37A \\sim C41A-C40A
\\sim C40A-C39A \\sim C46-
 C42 \\sim C52-C46 \\sim C57-C52 \\sim C57-C53 \\sim C53-C47 \\sim C47-C42
 with sigma of 0.02
3. Uiso/Uaniso restraints and constraints
Uanis(C26A) \\sim Ueq, Uanis(C28A) \\sim Ueq, Uanis(C24A) \\sim Ueq, Uanis(C54)
\\sim Ueq, Uanis(C48) \\sim Ueq, Uanis(C32A) \\sim Ueq, Uanis(C31A) \\sim Ueq,
Uanis(C33A) \\sim Ueq, Uanis(C35A) \\sim Ueq, Uanis(C30A) \\sim Ueq,
Uanis(C34A) \\sim Ueq: with sigma of 0.01 and sigma for terminal atoms of 0.02
Uanis(C13) \\sim Ueq, Uanis(C48) \\sim Ueq, Uanis(C54) \\sim Ueq, Uanis(C58)
\\sim Ueq, Uanis(C55) \\sim Ueq, Uanis(C49) \\sim Ueq, Uanis(C27A) \\sim Ueq,
Uanis(C35A) \\sim Ueq, Uanis(C24) \\sim Ueq: with sigma of 0.01 and sigma for
terminal atoms of 0.002
Uanis(C39A) \\sim Ueq, Uanis(C38A) \\sim Ueq: with sigma of 0.01 and sigma for
terminal atoms of 0.02
Uanis(C40A) \\sim Ueq: with sigma of 0.01 and sigma for terminal atoms of 0.02
Uanis(C36A) \\sim Ueq: with sigma of 0.01 and sigma for terminal atoms of 0.02
4. Others
 Sof(C22A)=Sof(H22A)=Sof(C23A)=Sof(C24A)=Sof(H24A)=Sof(C25A)=Sof(H25A)=
 Sof(H25B)=Sof(H25C)=Sof(C26A)=Sof(H26A)=Sof(C27A)=Sof(C28A)=Sof(H28A)=1-FVAR(1)
 Sof(C22)=Sof(C29)=Sof(H29)=Sof(C30)=Sof(H30)=Sof(C31)=Sof(C32)=Sof(H32)=
 Sof(C33)=Sof(H33A)=Sof(H33B)=Sof(H33C)=Sof(C34)=Sof(H34)=FVAR(1)
 Sof(C29A)=Sof(H29A)=Sof(H29B)=Sof(H29C)=Sof(C30A)=Sof(C31A)=Sof(H31A)=
 Sof(C32A)=Sof(H32A)=Sof(C33A)=Sof(H33D)=Sof(C34A)=Sof(H34A)=Sof(C35A)=1-FVAR(2)
 Sof(C23)=Sof(H23)=Sof(C24)=Sof(C25)=Sof(C26)=Sof(H26)=Sof(C27)=Sof(H27)=
 Sof(C28)=Sof(H28)=Sof(C35)=Sof(H35A)=Sof(H35B)=Sof(H35C)=FVAR(2)
 Sof(C37A)=Sof(H37A)=Sof(C41A)=Sof(H41A)=Sof(C38A)=Sof(H38A)=Sof(C39A)=
 Sof(H39A)=Sof(C36A)=Sof(C40A)=Sof(H40A)=1-FVAR(3)
 Sof(C54)=Sof(H54)=Sof(C48)=Sof(H48)=Sof(C59)=Sof(C49)=Sof(H49)=Sof(C55)=
 Sof(H55)=Sof(C58)=Sof(H58)=FVAR(3)
5.a Secondary CH2 refined with riding coordinates:
 C16(H16A,H16B), C10(H10A,H10B), C4(H4A,H4B)
5.b Aromatic/amide H refined with riding coordinates:
 C1(H1), C15(H15), C00E(H00E), C00F(H00F), C00G(H00G), C00I(H00I), C9(H9),
 C00K(H00K), C00N(H00N), C00O(H00O), C00Q(H00Q), C00R(H00R), C00S(H00S), C8(H8),
  C00U(H00U), C00W(H00W), C00Y(H00Y), C14(H14), C13(H13), C014(H014),
 C015(H015), C7(H7), C21(H21), C12(H12), C01A(H01A), C6(H6), C01C(H01C),
 C01D(H01D), C01E(H01E), C01F(H01F), C36(H36), C18(H18), C38(H38), C23(H23),
 C26(H26), C27(H27), C28(H28), C29(H29), C30(H30), C44(H44), C20(H20), C32(H32),
  C57(H57), C40(H40), C51(H51), C56(H56), C50(H50), C19(H19), C46(H46),
 C47(H47), C45(H45), C52(H52), C34(H34), C53(H53), C39(H39), C43(H43), C54(H54),
  C48(H48), C49(H49), C55(H55), C58(H58), C22A(H22A), C24A(H24A), C26A(H26A),
 C28A(H28A), C31A(H31A), C32A(H32A), C33A(H33D), C34A(H34A), C37A(H37A),
 C41A(H41A), C38A(H38A), C39A(H39A), C40A(H40A)
5.c Fitted hexagon refined as free rotating group:
 C54(C48,C59,C49,C55,C58), C30A(C31A,C32A,C33A,C34A,C35A)
5.d Idealised Me refined as rotating group:
 C33(H33A,H33B,H33C), C25A(H25A,H25B,H25C), C35(H35A,H35B,H35C), C29A(H29A,
 H29B,H29C)
;
_olex2_submission_special_instructions 'No special instructions were received'

loop_
_space_group_symop_operation_xyz
'x, y, z'
'-x, -y, -z'

loop_
_atom_site_label
_atom_site_type_symbol
_atom_site_fract_x
_atom_site_fract_y
_atom_site_fract_z
_atom_site_U_iso_or_equiv
_atom_site_adp_type
_atom_site_occupancy
_atom_site_site_symmetry_order
_atom_site_calc_flag
_atom_site_refinement_flags_posn
_atom_site_refinement_flags_adp
_atom_site_refinement_flags_occupancy
_atom_site_disorder_assembly
_atom_site_disorder_group
Cr01 Cr 0.64496(4) 0.29622(3) 0.14516(4) 0.04118(19) Uani 1 1 d . . . . .
N2 N 0.52047(18) 0.40009(18) 0.15338(18) 0.0395(6) Uani 1 1 d . . . . .
N3 N 0.78254(19) 0.20036(18) 0.1458(2) 0.0462(7) Uani 1 1 d . . . . .
N1 N 0.35502(18) 0.65981(17) -0.0242(2) 0.0422(7) Uani 1 1 d . . . . .
N6 N 0.6229(2) 0.23951(19) 0.2746(2) 0.0495(7) Uani 1 1 d . . . . .
N4 N 0.73436(19) 0.38059(18) 0.1194(2) 0.0428(7) Uani 1 1 d . . . . .
N5 N 0.61311(19) 0.18041(18) 0.1467(2) 0.0428(7) Uani 1 1 d . . . . .
C2 C 0.4234(2) 0.5821(2) -0.0077(2) 0.0388(7) Uani 1 1 d . . . . .
C3 C 0.5072(2) 0.4528(2) 0.0814(2) 0.0385(7) Uani 1 1 d . . . . .
C1 C 0.4341(2) 0.5355(2) 0.0709(2) 0.0384(7) Uani 1 1 d . . . . .
H1 H 0.3912 0.5602 0.1179 0.046 Uiso 1 1 calc R . . . .
C00B C 0.3015(2) 0.2326(2) -0.0040(3) 0.0441(8) Uani 1 1 d . . . . .
C00C C 0.2751(2) 0.0907(2) 0.1143(2) 0.0433(8) Uani 1 1 d . . . . .
C15 C 0.7050(2) 0.4709(2) 0.1176(2) 0.0435(8) Uani 1 1 d . . . . .
H15 H 0.6376 0.5007 0.1334 0.052 Uiso 1 1 calc R . . . .
C00E C 0.3551(2) 0.0311(2) 0.0693(3) 0.0482(9) Uani 1 1 d . . . . .
H00E H 0.3726 0.0475 0.0107 0.058 Uiso 1 1 calc R . . . .
C00F C 0.4086(3) 0.2693(2) -0.1409(3) 0.0538(9) Uani 1 1 d . . . . .
H00F H 0.4278 0.2692 -0.1983 0.065 Uiso 1 1 calc R . . . .
C00G C 0.3522(2) 0.2678(2) 0.0258(3) 0.0476(8) Uani 1 1 d . . . . .
H00G H 0.3345 0.2669 0.0833 0.057 Uiso 1 1 calc R . . . .
C5 C 0.6890(2) 0.1048(2) 0.1401(2) 0.0455(8) Uani 1 1 d . . . . .
C00I C 0.3332(2) 0.2336(2) -0.0881(3) 0.0483(9) Uani 1 1 d . . . . .
H00I H 0.3024 0.2089 -0.1108 0.058 Uiso 1 1 calc R . . . .
C9 C 0.5256(2) 0.1762(2) 0.1529(2) 0.0438(8) Uani 1 1 d . . . . .
H9 H 0.4722 0.2297 0.1587 0.053 Uiso 1 1 calc R . . . .
C00K C 0.0590(2) 0.2257(2) 0.1840(3) 0.0486(9) Uani 1 1 d . . . . .
H00K H 0.0572 0.1656 0.1886 0.058 Uiso 1 1 calc R . . . .
C16 C 0.7963(3) 0.1858(2) 0.2289(3) 0.0539(9) Uani 1 1 d . . . . .
H16A H 0.8197 0.2352 0.2304 0.065 Uiso 1 1 calc R . . . .
H16B H 0.8463 0.1270 0.2388 0.065 Uiso 1 1 calc R . . . .
C00M C 0.1552(2) 0.1646(2) 0.0144(2) 0.0452(8) Uani 1 1 d . . . . .
C00N C 0.1302(2) 0.3462(2) 0.1186(3) 0.0488(9) Uani 1 1 d . . . . .
H00N H 0.1790 0.3709 0.0782 0.059 Uiso 1 1 calc R . . . .
C00O C 0.4099(3) -0.0513(2) 0.1070(3) 0.0503(9) Uani 1 1 d . . . . .
H00O H 0.4636 -0.0895 0.0743 0.060 Uiso 1 1 calc R . . . .
C11 C 0.8307(2) 0.3394(2) 0.0937(3) 0.0457(8) Uani 1 1 d . . . . .
C00Q C -0.0134(3) 0.2787(3) 0.2376(3) 0.0537(9) Uani 1 1 d . . . . .
H00Q H -0.0621 0.2545 0.2785 0.064 Uiso 1 1 calc R . . . .
C00R C 0.2544(2) 0.0622(2) 0.1984(3) 0.0504(9) Uani 1 1 d . . . . .
H00R H 0.2011 0.1003 0.2315 0.060 Uiso 1 1 calc R . . . .
C00S C 0.4553(3) 0.3052(2) -0.1084(3) 0.0567(11) Uani 1 1 d . . . . .
H00S H 0.5061 0.3304 -0.1436 0.068 Uiso 1 1 calc R . . . .
C8 C 0.5096(2) 0.0972(2) 0.1512(2) 0.0474(8) Uani 1 1 d . . . . .
H8 H 0.4470 0.0963 0.1542 0.057 Uiso 1 1 calc R . . . .
C00U C 0.4274(2) 0.3039(2) -0.0257(3) 0.0529(10) Uani 1 1 d . . . . .
H00U H 0.4594 0.3277 -0.0031 0.064 Uiso 1 1 calc R . . . .
C10 C 0.8578(2) 0.2424(2) 0.0854(3) 0.0484(9) Uani 1 1 d . . . . .
H10A H 0.8620 0.2400 0.0286 0.058 Uiso 1 1 calc R . . . .
H10B H 0.9217 0.2084 0.0963 0.058 Uiso 1 1 calc R . . . .
C00W C 0.1332(2) 0.0815(2) 0.0357(3) 0.0485(9) Uani 1 1 d . . . . .
H00W H 0.1574 0.0348 0.0777 0.058 Uiso 1 1 calc R . . . .
C17 C 0.7050(3) 0.1845(2) 0.2955(3) 0.0551(10) Uani 1 1 d . . . . .
C00Y C 0.0772(3) 0.0653(3) -0.0027(3) 0.0556(10) Uani 1 1 d . . . . .
H00Y H 0.0625 0.0086 0.0144 0.067 Uiso 1 1 calc R . . . .
C22 C 0.2906(6) 0.7034(6) 0.0450(6) 0.042(2) Uani 0.731(10) 1 d . . P A 1
C14 C 0.7686(3) 0.5217(2) 0.0940(3) 0.0487(9) Uani 1 1 d . . . . .
H14 H 0.7454 0.5856 0.0930 0.058 Uiso 1 1 calc R . . . .
C4 C 0.7873(3) 0.1140(2) 0.1252(3) 0.0573(11) Uani 1 1 d . . . . .
H4A H 0.8228 0.1133 0.0664 0.069 Uiso 1 1 calc R . . . .
H4B H 0.8239 0.0609 0.1591 0.069 Uiso 1 1 calc R . . . .
C13 C 0.8669(3) 0.4786(2) 0.0717(3) 0.0514(9) Uani 1 1 d . U . . .
H13 H 0.9123 0.5121 0.0569 0.062 Uiso 1 1 calc R . . . .
C014 C 0.0567(3) 0.4010(2) 0.1709(3) 0.0555(10) Uani 1 1 d . . . . .
H014 H 0.0558 0.4623 0.1648 0.067 Uiso 1 1 calc R . . . .
C015 C 0.3857(3) -0.0765(2) 0.1910(3) 0.0543(10) Uani 1 1 d . . . . .
H015 H 0.4223 -0.1326 0.2172 0.065 Uiso 1 1 calc R . . . .
C7 C 0.5882(3) 0.0193(2) 0.1447(2) 0.0492(9) Uani 1 1 d . . . . .
H7 H 0.5796 -0.0363 0.1438 0.059 Uiso 1 1 calc R . . . .
C017 C 0.1344(2) 0.2553(2) 0.1237(2) 0.0461(8) Uani 1 1 d . . . . .
C21 C 0.5384(3) 0.2408(3) 0.3328(3) 0.0577(10) Uani 1 1 d . . . . .
H21 H 0.4801 0.2767 0.3180 0.069 Uiso 1 1 calc R . . . .
C12 C 0.8982(2) 0.3861(2) 0.0714(3) 0.0481(9) Uani 1 1 d . . . . .
H12 H 0.9654 0.3552 0.0560 0.058 Uiso 1 1 calc R . . . .
C01A C 0.1170(2) 0.2294(3) -0.0471(3) 0.0519(9) Uani 1 1 d . . . . .
H01A H 0.1282 0.2875 -0.0623 0.062 Uiso 1 1 calc R . . . .
C6 C 0.6780(3) 0.0221(2) 0.1398(3) 0.0490(9) Uani 1 1 d . . . . .
H6 H 0.7318 -0.0313 0.1361 0.059 Uiso 1 1 calc R . . . .
C01C C 0.0431(3) 0.1295(3) -0.0643(3) 0.0621(11) Uani 1 1 d . . . . .
H01C H 0.0062 0.1174 -0.0913 0.075 Uiso 1 1 calc R . . . .
C01D C -0.0142(3) 0.3685(3) 0.2309(3) 0.0594(10) Uani 1 1 d . . . . .
H01D H -0.0631 0.4059 0.2673 0.071 Uiso 1 1 calc R . . . .
C01E C 0.0630(3) 0.2130(3) -0.0873(3) 0.0626(10) Uani 1 1 d . . . . .
H01E H 0.0399 0.2586 -0.1303 0.075 Uiso 1 1 calc R . . . .
C01F C 0.3072(3) -0.0195(3) 0.2381(3) 0.0562(9) Uani 1 1 d . . . . .
H01F H 0.2898 -0.0362 0.2966 0.067 Uiso 1 1 calc R . . . .
C36 C 0.0992(3) 0.1026(3) 0.7139(3) 0.0713(12) Uani 1 1 d . . . . .
H36 H 0.1253 0.1217 0.7454 0.086 Uiso 1 1 calc R . . . .
C41 C 0.2212(3) 0.2045(3) 0.4813(3) 0.0600(10) Uani 1 1 d . . . . .
C18 C 0.7039(4) 0.1346(3) 0.3736(3) 0.0749(13) Uani 1 1 d . . . . .
H18 H 0.7627 0.0963 0.3865 0.090 Uiso 1 1 calc R . . . .
C42 C 0.2909(3) 0.1631(3) 0.6117(3) 0.0616(10) Uani 1 1 d D . . . .
C37 C 0.1250(3) 0.1298(3) 0.6289(3) 0.0685(12) Uani 1 1 d . . . . .
C38 C 0.0370(4) 0.0485(3) 0.7556(4) 0.0764(13) Uani 1 1 d . . . . .
H38 H 0.0198 0.0334 0.8142 0.092 Uiso 1 1 calc R . . . .
B01N B 0.2164(3) 0.1867(2) 0.0627(3) 0.0424(9) Uani 1 1 d . . . . .
C23 C 0.4920(6) 0.4546(5) 0.2754(5) 0.0612(19) Uani 0.775(11) 1 d . . P B 3
H23 H 0.5575 0.4557 0.2574 0.073 Uiso 0.775(11) 1 calc R . P B 3
C24 C 0.4575(8) 0.4284(6) 0.2276(5) 0.049(2) Uani 0.775(11) 1 d . U P B 3
C25 C 0.3601(5) 0.4261(6) 0.2531(5) 0.0597(19) Uani 0.775(11) 1 d . . P B 3
C26 C 0.3029(6) 0.4528(6) 0.3262(5) 0.085(2) Uani 0.775(11) 1 d . . P B 3
H26 H 0.2368 0.4537 0.3435 0.102 Uiso 0.775(11) 1 calc R . P B 3
C27 C 0.3374(9) 0.4778(8) 0.3743(7) 0.100(4) Uani 0.775(11) 1 d . . P B 3
H27 H 0.2959 0.4943 0.4252 0.119 Uiso 0.775(11) 1 calc R . P B 3
C28 C 0.4335(6) 0.4799(6) 0.3502(5) 0.086(2) Uani 0.775(11) 1 d . . P B 3
H28 H 0.4580 0.4979 0.3837 0.104 Uiso 0.775(11) 1 calc R . P B 3
C29 C 0.3080(6) 0.7800(5) 0.0529(5) 0.0499(18) Uani 0.731(10) 1 d . . P A 1
H29 H 0.3605 0.8007 0.0142 0.060 Uiso 0.731(10) 1 calc R . P A 1
C30 C 0.1577(6) 0.7208(7) 0.1637(6) 0.060(2) Uani 0.731(10) 1 d . . P A 1
H30 H 0.1048 0.7009 0.2024 0.072 Uiso 0.731(10) 1 calc R . P A 1
C44 C 0.3058(4) 0.1498(3) 0.4379(3) 0.0733(12) Uani 1 1 d . . . . .
H44 H 0.3541 0.1129 0.4657 0.088 Uiso 1 1 calc R . . . .
C20 C 0.5324(4) 0.1936(3) 0.4111(3) 0.0734(12) Uani 1 1 d . . . . .
H20 H 0.4712 0.1969 0.4503 0.088 Uiso 1 1 calc R . . . .
C31 C 0.2146(4) 0.6728(4) 0.1000(4) 0.0509(17) Uani 0.731(10) 1 d . . P A 1
C32 C 0.1744(5) 0.7935(6) 0.1728(6) 0.063(2) Uani 0.731(10) 1 d . . P A 1
H32 H 0.1345 0.8230 0.2179 0.076 Uiso 0.731(10) 1 calc R . P A 1
C57 C 0.4718(4) 0.0912(4) 0.6518(3) 0.0809(14) Uani 1 1 d D . . . .
H57 H 0.5316 0.0675 0.6659 0.097 Uiso 1 1 calc R . . . .
C40 C 0.0009(4) 0.0175(4) 0.7128(4) 0.0888(17) Uani 1 1 d . . . . .
H40 H -0.0435 -0.0175 0.7412 0.107 Uiso 1 1 calc R . . . .
C51 C 0.1753(4) 0.2543(4) 0.3516(3) 0.0816(14) Uani 1 1 d . . . . .
H51 H 0.1281 0.2903 0.3225 0.098 Uiso 1 1 calc R . . . .
C56 C 0.2600(4) 0.1995(4) 0.3128(3) 0.0751(13) Uani 1 1 d . . . . .
H56 H 0.2742 0.1988 0.2559 0.090 Uiso 1 1 calc R . . . .
C33 C 0.1926(5) 0.5904(5) 0.0960(4) 0.0526(17) Uani 0.731(10) 1 d . . P A 1
H33A H 0.1288 0.6090 0.0858 0.079 Uiso 0.731(10) 1 calc GR . P A 1
H33B H 0.1927 0.5466 0.1484 0.079 Uiso 0.731(10) 1 calc GR . P A 1
H33C H 0.2420 0.5618 0.0510 0.079 Uiso 0.731(10) 1 calc GR . P A 1
C50 C 0.3231(4) 0.1463(4) 0.3573(4) 0.0861(15) Uani 1 1 d . . . . .
H50 H 0.3812 0.1053 0.3319 0.103 Uiso 1 1 calc R . . . .
C19 C 0.6172(4) 0.1400(4) 0.4335(4) 0.0811(14) Uani 1 1 d . . . . .
H19 H 0.6154 0.1080 0.4887 0.097 Uiso 1 1 calc R . . . .
C46 C 0.3390(4) 0.0707(3) 0.6275(4) 0.0835(15) Uani 1 1 d D . . . .
H46 H 0.3092 0.0290 0.6256 0.100 Uiso 1 1 calc R . . . .
C47 C 0.3402(4) 0.2177(4) 0.6173(4) 0.0848(15) Uani 1 1 d D . . . .
H47 H 0.3123 0.2821 0.6072 0.102 Uiso 1 1 calc R . . . .
C45 C 0.1577(4) 0.2579(4) 0.4327(3) 0.0825(15) Uani 1 1 d . . . . .
H45 H 0.0991 0.2990 0.4572 0.099 Uiso 1 1 calc R . . . .
C52 C 0.4276(4) 0.0351(4) 0.6458(4) 0.0852(15) Uani 1 1 d D . . . .
H52 H 0.4574 -0.0291 0.6542 0.102 Uiso 1 1 calc R . . . .
C34 C 0.2501(4) 0.8261(4) 0.1164(4) 0.0575(18) Uani 0.731(10) 1 d . . P A 1
H34 H 0.2616 0.8785 0.1214 0.069 Uiso 0.731(10) 1 calc R . P A 1
B02B B 0.1922(4) 0.2007(3) 0.5804(4) 0.0638(12) Uani 1 1 d . . . . .
C53 C 0.4279(4) 0.1830(5) 0.6368(5) 0.1015(19) Uani 1 1 d D . . . .
H53 H 0.4581 0.2238 0.6399 0.122 Uiso 1 1 calc R . . . .
C39 C 0.0910(5) 0.0918(5) 0.5860(5) 0.0996(19) Uani 1 1 d . . . . .
H39 H 0.1111 0.1039 0.5274 0.119 Uiso 1 1 calc R . . . .
C43 C 0.0291(6) 0.0371(5) 0.6263(5) 0.117(2) Uani 1 1 d . . . . .
H43 H 0.0064 0.0134 0.5956 0.140 Uiso 1 1 calc R . . . .
C54 C -0.0105(5) 0.4171(4) 0.6627(6) 0.118(4) Uani 0.604(9) 1 d . U P C 5
H54 H -0.0719 0.4292 0.7020 0.141 Uiso 0.604(9) 1 calc R . P C 5
C48 C 0.0402(5) 0.3281(4) 0.6515(6) 0.103(4) Uani 0.604(9) 1 d G U P C 5
H48 H 0.0134 0.2794 0.6830 0.124 Uiso 0.604(9) 1 calc R . P C 5
C59 C 0.1301(5) 0.3104(3) 0.5941(5) 0.147(10) Uani 0.604(9) 1 d G . P C 5
C49 C 0.1693(4) 0.3816(3) 0.5480(4) 0.063(2) Uani 0.604(9) 1 d G U P C 5
H49 H 0.2307 0.3695 0.5088 0.075 Uiso 0.604(9) 1 calc R . P C 5
C55 C 0.1186(4) 0.4706(3) 0.5593(4) 0.074(2) Uani 0.604(9) 1 d G U P C 5
H55 H 0.1454 0.5194 0.5277 0.089 Uiso 0.604(9) 1 calc R . P C 5
C58 C 0.0287(5) 0.4884(3) 0.6166(5) 0.092(4) Uani 0.604(9) 1 d G U P C 5
H58 H -0.0059 0.5492 0.6243 0.110 Uiso 0.604(9) 1 calc R . P C 5
C22A C 0.1372(10) 0.6388(11) 0.1487(10) 0.056(5) Uani 0.269(10) 1 d . . P A 2
H22A H 0.0967 0.5996 0.1715 0.067 Uiso 0.269(10) 1 calc R . P A 2
C23A C 0.2569(13) 0.7543(12) 0.0782(12) 0.054(5) Uani 0.269(10) 1 d . . P A 2
C24A C 0.120(2) 0.7141(19) 0.1842(18) 0.066(7) Uani 0.269(10) 1 d . U P A 2
H24A H 0.0719 0.7233 0.2345 0.079 Uiso 0.269(10) 1 calc R . P A 2
C25A C 0.3196(14) 0.8160(13) 0.0508(12) 0.045(5) Uani 0.269(10) 1 d . . P A 2
H25A H 0.3800 0.7905 0.0114 0.068 Uiso 0.269(10) 1 calc GR . P A 2
H25B H 0.3342 0.8217 0.0987 0.068 Uiso 0.269(10) 1 calc GR . P A 2
H25C H 0.2858 0.8765 0.0242 0.068 Uiso 0.269(10) 1 calc GR . P A 2
C26A C 0.2140(9) 0.6248(13) 0.0804(9) 0.032(4) Uani 0.269(10) 1 d . U P A 2
H26A H 0.2278 0.5721 0.0589 0.039 Uiso 0.269(10) 1 calc R . P A 2
C27A C 0.276(2) 0.6838(17) 0.0384(16) 0.039(6) Uani 0.269(10) 1 d . U P A 2
C28A C 0.1756(17) 0.774(2) 0.1443(18) 0.064(6) Uani 0.269(10) 1 d . U P A 2
H28A H 0.1578 0.8297 0.1623 0.076 Uiso 0.269(10) 1 calc R . P A 2
C35 C 0.3204(4) 0.3927(4) 0.2045(5) 0.0664(19) Uani 0.775(11) 1 d . . P B 3
H35A H 0.3405 0.4197 0.1458 0.100 Uiso 0.775(11) 1 calc GR . P B 3
H35B H 0.2495 0.4108 0.2237 0.100 Uiso 0.775(11) 1 calc GR . P B 3
H35C H 0.3451 0.3260 0.2122 0.100 Uiso 0.775(11) 1 calc GR . P B 3
C29A C 0.523(2) 0.4765(18) 0.2898(15) 0.075(8) Uani 0.225(11) 1 d . . P B 4
H29A H 0.5791 0.4226 0.2825 0.113 Uiso 0.225(11) 1 calc GR . P B 4
H29B H 0.5127 0.4940 0.3418 0.113 Uiso 0.225(11) 1 calc GR . P B 4
H29C H 0.5339 0.5272 0.2437 0.113 Uiso 0.225(11) 1 calc GR . P B 4
C30A C 0.4365(13) 0.4272(16) 0.2273(11) 0.040(9) Uani 0.225(11) 1 d . U P B 4
C31A C 0.3522(15) 0.4098(16) 0.2320(12) 0.051(8) Uani 0.225(11) 1 d G U P B 4
H31A H 0.3483 0.3897 0.1879 0.062 Uiso 0.225(11) 1 calc R . P B 4
C32A C 0.2737(13) 0.4219(16) 0.3012(14) 0.100(9) Uani 0.225(11) 1 d G U P B 4
H32A H 0.2161 0.4101 0.3043 0.120 Uiso 0.225(11) 1 calc R . P B 4
C33A C 0.2795(15) 0.4514(19) 0.3657(12) 0.094(11) Uani 0.225(11) 1 d G U P B 4
H33D H 0.2258 0.4597 0.4129 0.113 Uiso 0.225(11) 1 calc R . P B 4
C34A C 0.3637(18) 0.4687(17) 0.3610(11) 0.095(17) Uani 0.225(11) 1 d G U P B 4
H34A H 0.3676 0.4888 0.4051 0.114 Uiso 0.225(11) 1 calc R . P B 4
C35A C 0.4422(14) 0.4566(14) 0.2919(12) 0.060(7) Uani 0.225(11) 1 d G U P B 4
C37A C 0.1096(16) 0.3228(11) 0.6785(8) 0.118(7) Uani 0.396(9) 1 d D . P C 6
H37A H 0.1344 0.2725 0.7179 0.142 Uiso 0.396(9) 1 calc R . P C 6
C41A C 0.0593(16) 0.4022(9) 0.7078(10) 0.124(9) Uani 0.396(9) 1 d D . P C 6
H41A H 0.0534 0.4075 0.7619 0.149 Uiso 0.396(9) 1 calc R . P C 6
C38A C 0.0905(19) 0.3802(12) 0.5514(13) 0.135(8) Uani 0.396(9) 1 d D U P C 6
H38A H 0.1048 0.3778 0.4949 0.163 Uiso 0.396(9) 1 calc R . P C 6
C39A C 0.031(2) 0.4611(17) 0.5760(15) 0.162(10) Uani 0.396(9) 1 d D U P C 6
H39A H -0.0014 0.5088 0.5393 0.194 Uiso 0.396(9) 1 calc R . P C 6
C36A C 0.1303(5) 0.3032(5) 0.6020(5) 0.025(2) Uani 0.396(9) 1 d D U P C 6
C40A C 0.0190(18) 0.4723(15) 0.6537(13) 0.109(6) Uani 0.396(9) 1 d D U P C 6
H40A H -0.0178 0.5295 0.6695 0.131 Uiso 0.396(9) 1 calc R . P C 6

loop_
_atom_site_aniso_label
_atom_site_aniso_U_11
_atom_site_aniso_U_22
_atom_site_aniso_U_33
_atom_site_aniso_U_23
_atom_site_aniso_U_13
_atom_site_aniso_U_12
Cr01 0.0306(3) 0.0270(3) 0.0699(4) -0.0124(2) -0.0197(2) -0.00450(19)
N2 0.0312(13) 0.0336(13) 0.0540(19) -0.0088(13) -0.0120(12) -0.0089(10)
N3 0.0348(14) 0.0269(13) 0.080(2) -0.0149(13) -0.0213(13) -0.0035(10)
N1 0.0280(13) 0.0279(12) 0.073(2) -0.0157(13) -0.0173(12) -0.0024(10)
N6 0.0473(16) 0.0352(14) 0.067(2) -0.0077(14) -0.0203(14) -0.0102(12)
N4 0.0340(14) 0.0326(13) 0.069(2) -0.0164(13) -0.0201(12) -0.0062(11)
N5 0.0353(14) 0.0302(13) 0.066(2) -0.0099(12) -0.0189(12) -0.0078(11)
C2 0.0261(14) 0.0280(14) 0.068(2) -0.0140(15) -0.0149(14) -0.0082(11)
C3 0.0316(15) 0.0326(15) 0.060(2) -0.0154(15) -0.0131(14) -0.0132(12)
C1 0.0276(14) 0.0302(15) 0.061(2) -0.0148(15) -0.0129(13) -0.0073(12)
C00B 0.0303(15) 0.0282(15) 0.076(3) -0.0098(15) -0.0211(15) -0.0046(12)
C00C 0.0349(16) 0.0318(16) 0.072(3) -0.0131(16) -0.0205(15) -0.0116(13)
C15 0.0345(16) 0.0295(15) 0.069(2) -0.0146(15) -0.0197(15) -0.0027(12)
C00E 0.0401(18) 0.0364(17) 0.075(3) -0.0131(17) -0.0206(17) -0.0129(14)
C00F 0.0416(18) 0.0360(18) 0.074(3) -0.0100(17) -0.0123(17) -0.0033(14)
C00G 0.0366(17) 0.0349(16) 0.078(3) -0.0103(16) -0.0246(16) -0.0101(13)
C5 0.0373(17) 0.0337(16) 0.070(3) -0.0111(16) -0.0220(16) -0.0077(13)
C00I 0.0348(17) 0.0315(16) 0.079(3) -0.0180(17) -0.0150(16) -0.0044(13)
C9 0.0338(16) 0.0359(17) 0.064(2) -0.0089(15) -0.0174(15) -0.0096(13)
C00K 0.0364(17) 0.0353(17) 0.079(3) -0.0119(17) -0.0225(17) -0.0089(13)
C16 0.0445(19) 0.0365(17) 0.084(3) -0.0060(18) -0.0300(19) -0.0080(14)
C00M 0.0318(16) 0.0389(17) 0.068(2) -0.0154(16) -0.0139(15) -0.0092(13)
C00N 0.0377(17) 0.0333(17) 0.082(3) -0.0137(17) -0.0241(17) -0.0075(13)
C00O 0.0413(18) 0.0359(17) 0.077(3) -0.0171(18) -0.0168(17) -0.0097(14)
C11 0.0363(17) 0.0322(16) 0.074(3) -0.0136(16) -0.0244(16) -0.0042(13)
C00Q 0.0376(18) 0.051(2) 0.077(3) -0.0188(19) -0.0178(17) -0.0107(15)
C00R 0.0362(17) 0.0438(19) 0.073(3) -0.0174(18) -0.0166(16) -0.0076(14)
C00S 0.0317(17) 0.0357(18) 0.096(4) -0.0062(19) -0.0168(18) -0.0073(13)
C8 0.0384(17) 0.0430(18) 0.065(2) -0.0152(17) -0.0144(15) -0.0131(14)
C00U 0.0353(17) 0.0413(18) 0.085(3) -0.0071(18) -0.0240(18) -0.0106(14)
C10 0.0334(16) 0.0361(17) 0.083(3) -0.0188(17) -0.0228(16) -0.0058(13)
C00W 0.0346(17) 0.0388(17) 0.076(3) -0.0220(17) -0.0133(16) -0.0082(13)
C17 0.051(2) 0.0391(18) 0.077(3) -0.0029(19) -0.0252(18) -0.0138(15)
C00Y 0.0365(18) 0.048(2) 0.093(3) -0.030(2) -0.0162(18) -0.0128(15)
C22 0.029(3) 0.033(4) 0.065(5) -0.022(3) -0.021(3) 0.008(3)
C14 0.0425(18) 0.0314(16) 0.078(3) -0.0130(16) -0.0267(17) -0.0058(13)
C4 0.0385(18) 0.0308(17) 0.111(3) -0.0225(19) -0.0303(19) -0.0022(14)
C13 0.0424(18) 0.0412(18) 0.080(3) -0.0065(17) -0.0259(17) -0.0177(14)
C014 0.048(2) 0.0363(18) 0.091(3) -0.0197(19) -0.0276(19) -0.0074(15)
C015 0.0453(19) 0.0354(18) 0.089(3) -0.0111(19) -0.0297(19) -0.0086(15)
C7 0.0491(19) 0.0388(18) 0.068(3) -0.0123(16) -0.0185(17) -0.0178(15)
C017 0.0399(17) 0.0352(17) 0.071(3) -0.0129(16) -0.0246(16) -0.0091(13)
C21 0.052(2) 0.044(2) 0.074(3) -0.007(2) -0.0174(19) -0.0127(16)
C12 0.0330(16) 0.0365(17) 0.079(3) -0.0104(17) -0.0225(16) -0.0084(13)
C01A 0.0372(17) 0.0452(19) 0.078(3) -0.0125(18) -0.0197(17) -0.0126(14)
C6 0.0404(18) 0.0313(16) 0.081(3) -0.0130(16) -0.0230(17) -0.0089(13)
C01C 0.044(2) 0.073(3) 0.083(3) -0.032(2) -0.019(2) -0.0180(19)
C01D 0.044(2) 0.050(2) 0.090(3) -0.032(2) -0.0227(19) -0.0021(16)
C01E 0.046(2) 0.068(3) 0.078(3) -0.015(2) -0.0241(19) -0.0135(18)
C01F 0.052(2) 0.047(2) 0.072(3) -0.0111(18) -0.0230(18) -0.0112(16)
C36 0.063(3) 0.052(2) 0.089(4) -0.017(2) -0.018(2) -0.0046(19)
C41 0.055(2) 0.050(2) 0.078(3) -0.019(2) -0.021(2) -0.0106(17)
C18 0.068(3) 0.061(3) 0.088(4) 0.004(2) -0.034(3) -0.012(2)
C42 0.058(2) 0.066(3) 0.061(3) -0.019(2) -0.0152(19) -0.0134(19)
C37 0.057(2) 0.059(2) 0.083(4) -0.007(2) -0.028(2) -0.0076(19)
C38 0.069(3) 0.047(2) 0.095(4) -0.002(2) -0.025(3) -0.003(2)
B01N 0.0396(19) 0.0304(17) 0.064(3) -0.0083(17) -0.0195(17) -0.0127(14)
C23 0.056(5) 0.056(4) 0.073(5) -0.022(3) -0.019(4) -0.009(3)
C24 0.035(3) 0.041(4) 0.059(5) -0.008(3) -0.013(3) 0.000(2)
C25 0.039(4) 0.064(4) 0.064(5) -0.007(3) -0.011(3) -0.009(3)
C26 0.063(4) 0.103(6) 0.072(6) -0.020(5) -0.003(4) -0.015(4)
C27 0.067(5) 0.129(9) 0.080(6) -0.045(6) 0.007(4) -0.008(5)
C28 0.078(5) 0.100(5) 0.081(5) -0.037(4) -0.019(4) -0.012(4)
C29 0.047(4) 0.031(4) 0.080(4) -0.016(3) -0.032(3) -0.002(4)
C30 0.040(4) 0.070(5) 0.068(5) -0.021(4) -0.011(4) -0.010(4)
C44 0.065(3) 0.074(3) 0.081(4) -0.021(3) -0.026(2) -0.009(2)
C20 0.072(3) 0.062(3) 0.077(3) 0.003(2) -0.017(2) -0.025(2)
C31 0.035(3) 0.044(3) 0.079(5) -0.016(3) -0.025(3) -0.005(2)
C32 0.039(3) 0.077(5) 0.073(5) -0.032(4) -0.020(3) 0.002(3)
C57 0.071(3) 0.093(4) 0.081(4) -0.014(3) -0.032(3) -0.016(3)
C40 0.075(3) 0.072(3) 0.109(5) 0.013(3) -0.033(3) -0.026(3)
C51 0.069(3) 0.103(4) 0.071(3) -0.015(3) -0.028(2) -0.015(3)
C56 0.088(3) 0.074(3) 0.076(3) -0.024(3) -0.022(3) -0.031(3)
C33 0.038(3) 0.053(4) 0.067(4) -0.011(3) -0.007(3) -0.020(3)
C50 0.081(3) 0.088(4) 0.083(4) -0.039(3) -0.019(3) -0.002(3)
C19 0.083(3) 0.068(3) 0.081(4) 0.006(3) -0.031(3) -0.016(2)
C46 0.066(3) 0.058(3) 0.131(5) -0.010(3) -0.048(3) -0.009(2)
C47 0.071(3) 0.077(3) 0.117(5) -0.038(3) -0.032(3) -0.010(2)
C45 0.061(3) 0.097(4) 0.074(4) -0.019(3) -0.021(2) 0.000(2)
C52 0.064(3) 0.083(3) 0.103(4) -0.005(3) -0.038(3) -0.011(2)
C34 0.049(3) 0.044(3) 0.088(5) -0.027(3) -0.030(3) -0.001(2)
B02B 0.059(3) 0.047(2) 0.079(4) -0.016(2) -0.019(2) -0.005(2)
C53 0.087(4) 0.108(5) 0.136(6) -0.045(4) -0.043(4) -0.028(3)
C39 0.096(4) 0.107(5) 0.112(5) 0.006(4) -0.044(4) -0.054(4)
C43 0.127(6) 0.118(5) 0.139(7) 0.011(5) -0.067(5) -0.072(5)
C54 0.111(7) 0.069(5) 0.114(8) -0.011(5) 0.020(6) -0.014(5)
C48 0.078(5) 0.063(5) 0.116(7) -0.005(5) 0.012(5) -0.007(4)
C59 0.149(17) 0.136(18) 0.114(15) -0.040(13) -0.057(13) 0.041(14)
C49 0.062(4) 0.042(3) 0.073(5) -0.007(3) -0.012(3) -0.011(3)
C55 0.082(5) 0.053(4) 0.079(5) -0.015(3) -0.014(4) -0.016(3)
C58 0.107(6) 0.054(5) 0.086(7) -0.018(5) -0.019(6) 0.006(4)
C22A 0.044(8) 0.072(10) 0.062(10) -0.022(8) -0.021(7) -0.013(7)
C23A 0.032(8) 0.034(8) 0.100(13) -0.019(9) -0.025(8) -0.002(7)
C24A 0.061(11) 0.071(9) 0.069(10) -0.031(7) -0.011(8) -0.015(8)
C25A 0.045(9) 0.034(10) 0.068(11) -0.028(8) -0.022(7) -0.003(8)
C26A 0.013(5) 0.040(7) 0.042(7) -0.006(6) 0.002(4) -0.016(5)
C27A 0.047(10) 0.038(9) 0.035(8) -0.013(6) -0.023(7) -0.001(6)
C28A 0.049(8) 0.067(10) 0.074(10) -0.021(8) -0.015(7) -0.012(7)
C35 0.036(3) 0.062(3) 0.093(5) -0.012(3) -0.011(3) -0.014(2)
C29A 0.10(2) 0.060(14) 0.044(14) -0.015(10) 0.003(12) -0.011(12)
C30A 0.036(13) 0.035(10) 0.042(11) -0.014(7) -0.010(8) 0.003(7)
C31A 0.044(10) 0.047(9) 0.052(11) -0.006(7) -0.007(8) -0.008(7)
C32A 0.087(12) 0.098(12) 0.103(13) -0.016(9) -0.014(9) -0.029(9)
C33A 0.090(14) 0.093(13) 0.093(15) -0.019(9) -0.014(9) -0.027(9)
C34A 0.09(2) 0.096(18) 0.089(19) -0.024(9) -0.013(10) -0.028(10)
C35A 0.060(10) 0.054(9) 0.046(10) -0.006(7) 0.002(7) -0.013(8)
C37A 0.146(18) 0.101(13) 0.066(11) -0.001(9) -0.004(10) -0.023(12)
C41A 0.18(2) 0.062(9) 0.078(11) -0.035(8) 0.028(12) -0.020(10)
C38A 0.151(12) 0.119(10) 0.134(11) -0.042(8) -0.047(8) -0.015(8)
C39A 0.174(14) 0.156(13) 0.160(13) -0.054(9) -0.054(9) -0.025(9)
C36A 0.026(5) 0.013(4) 0.038(5) -0.006(4) -0.012(4) -0.003(4)
C40A 0.120(10) 0.107(10) 0.111(10) -0.051(8) -0.040(8) -0.013(8)

loop_
_atom_type_symbol
_atom_type_description
_atom_type_scat_dispersion_real
_atom_type_scat_dispersion_imag
_atom_type_scat_source
C C 0.0181 0.0091 'International Tables Vol C Tables 4.2.6.8 and 6.1.1.4'
H H 0.0000 0.0000 'International Tables Vol C Tables 4.2.6.8 and 6.1.1.4'
B B 0.0090 0.0039 'International Tables Vol C Tables 4.2.6.8 and 6.1.1.4'
Cr Cr -0.1635 2.4439 'International Tables Vol C Tables 4.2.6.8 and 6.1.1.4'
N N 0.0311 0.0180 'International Tables Vol C Tables 4.2.6.8 and 6.1.1.4'

loop_
_geom_angle_atom_site_label_1
_geom_angle_atom_site_label_2
_geom_angle_atom_site_label_3
_geom_angle
_geom_angle_site_symmetry_1
_geom_angle_site_symmetry_3
N2 Cr01 N3 170.23(11) . .
N2 Cr01 N1 79.31(11) . 2_665
N2 Cr01 N6 97.24(12) . .
N2 Cr01 N4 94.81(10) . .
N2 Cr01 N5 107.48(10) . .
N3 Cr01 N6 79.59(12) . .
N1 Cr01 N3 105.49(12) 2_665 .
N1 Cr01 N6 168.89(11) 2_665 .
N1 Cr01 N4 85.82(11) 2_665 .
N1 Cr01 N5 89.41(11) 2_665 .
N4 Cr01 N3 77.27(10) . .
N4 Cr01 N6 105.07(12) . .
N5 Cr01 N3 81.32(10) . .
N5 Cr01 N6 81.52(12) . .
N5 Cr01 N4 155.92(11) . .
C3 N2 Cr01 115.0(2) . .
C3 N2 C24 119.0(4) . .
C3 N2 C30A 113.5(9) . .
C24 N2 Cr01 125.1(4) . .
C30A N2 Cr01 131.4(9) . .
C16 N3 Cr01 107.2(2) . .
C16 N3 C10 107.0(3) . .
C16 N3 C4 112.8(3) . .
C10 N3 Cr01 108.3(2) . .
C10 N3 C4 111.7(3) . .
C4 N3 Cr01 109.65(19) . .
C2 N1 Cr01 115.1(2) . 2_665
C2 N1 C22 117.2(4) . .
C2 N1 C27A 117.7(11) . .
C22 N1 Cr01 127.7(4) . 2_665
C27A N1 Cr01 123.1(10) . 2_665
C17 N6 Cr01 113.6(3) . .
C21 N6 Cr01 128.0(3) . .
C21 N6 C17 117.5(4) . .
C15 N4 Cr01 126.6(2) . .
C15 N4 C11 118.1(3) . .
C11 N4 Cr01 114.9(2) . .
C5 N5 Cr01 115.2(2) . .
C9 N5 Cr01 125.5(2) . .
C9 N5 C5 119.3(3) . .
N1 C2 C3 114.3(3) . 2_665
N1 C2 C1 125.7(3) . .
C1 C2 C3 120.0(3) . 2_665
N2 C3 C2 115.0(3) . 2_665
N2 C3 C1 126.0(3) . .
C1 C3 C2 119.0(3) . 2_665
C2 C1 C3 121.0(3) . .
C2 C1 H1 119.5 . .
C3 C1 H1 119.5 . .
C00G C00B B01N 118.9(3) . .
C00I C00B C00G 115.4(3) . .
C00I C00B B01N 125.4(3) . .
C00E C00C B01N 118.4(3) . .
C00R C00C C00E 115.0(3) . .
C00R C00C B01N 126.5(3) . .
N4 C15 H15 118.7 . .
N4 C15 C14 122.6(3) . .
C14 C15 H15 118.7 . .
C00C C00E H00E 118.6 . .
C00O C00E C00C 122.8(4) . .
C00O C00E H00E 118.6 . .
C00I C00F H00F 120.4 . .
C00S C00F H00F 120.4 . .
C00S C00F C00I 119.3(4) . .
C00B C00G H00G 118.7 . .
C00U C00G C00B 122.5(4) . .
C00U C00G H00G 118.7 . .
N5 C5 C4 117.8(3) . .
N5 C5 C6 121.3(3) . .
C6 C5 C4 120.6(3) . .
C00B C00I C00F 123.0(3) . .
C00B C00I H00I 118.5 . .
C00F C00I H00I 118.5 . .
N5 C9 H9 118.7 . .
N5 C9 C8 122.6(3) . .
C8 C9 H9 118.7 . .
C00Q C00K H00K 118.1 . .
C00Q C00K C017 123.8(3) . .
C017 C00K H00K 118.1 . .
N3 C16 H16A 109.2 . .
N3 C16 H16B 109.2 . .
N3 C16 C17 112.0(3) . .
H16A C16 H16B 107.9 . .
C17 C16 H16A 109.2 . .
C17 C16 H16B 109.2 . .
C00W C00M B01N 122.4(3) . .
C01A C00M C00W 115.6(3) . .
C01A C00M B01N 121.9(3) . .
C014 C00N H00N 119.0 . .
C014 C00N C017 121.9(4) . .
C017 C00N H00N 119.0 . .
C00E C00O H00O 120.2 . .
C015 C00O C00E 119.6(3) . .
C015 C00O H00O 120.2 . .
N4 C11 C10 115.5(3) . .
N4 C11 C12 121.9(3) . .
C12 C11 C10 122.4(3) . .
C00K C00Q H00Q 120.3 . .
C00K C00Q C01D 119.5(4) . .
C01D C00Q H00Q 120.3 . .
C00C C00R H00R 118.1 . .
C00C C00R C01F 123.7(4) . .
C01F C00R H00R 118.1 . .
C00F C00S H00S 120.2 . .
C00U C00S C00F 119.5(4) . .
C00U C00S H00S 120.2 . .
C9 C8 H8 121.1 . .
C9 C8 C7 117.7(3) . .
C7 C8 H8 121.1 . .
C00G C00U H00U 119.9 . .
C00S C00U C00G 120.2(4) . .
C00S C00U H00U 119.9 . .
N3 C10 C11 108.5(3) . .
N3 C10 H10A 110.0 . .
N3 C10 H10B 110.0 . .
C11 C10 H10A 110.0 . .
C11 C10 H10B 110.0 . .
H10A C10 H10B 108.4 . .
C00M C00W H00W 119.0 . .
C00Y C00W C00M 121.9(4) . .
C00Y C00W H00W 119.0 . .
N6 C17 C16 115.3(4) . .
N6 C17 C18 122.0(4) . .
C18 C17 C16 122.7(4) . .
C00W C00Y H00Y 119.5 . .
C01C C00Y C00W 120.9(4) . .
C01C C00Y H00Y 119.6 . .
C29 C22 N1 117.0(8) . .
C31 C22 N1 122.5(7) . .
C31 C22 C29 120.5(8) . .
C15 C14 H14 120.5 . .
C15 C14 C13 119.1(3) . .
C13 C14 H14 120.5 . .
N3 C4 H4A 109.2 . .
N3 C4 H4B 109.1 . .
C5 C4 N3 112.3(3) . .
C5 C4 H4A 109.1 . .
C5 C4 H4B 109.2 . .
H4A C4 H4B 107.9 . .
C14 C13 H13 120.5 . .
C12 C13 C14 119.0(3) . .
C12 C13 H13 120.5 . .
C00N C014 H014 119.3 . .
C01D C014 C00N 121.4(3) . .
C01D C014 H014 119.3 . .
C00O C015 H015 120.2 . .
C00O C015 C01F 119.5(4) . .
C01F C015 H015 120.2 . .
C8 C7 H7 119.8 . .
C6 C7 C8 120.3(3) . .
C6 C7 H7 119.8 . .
C00K C017 C00N 114.8(3) . .
C00K C017 B01N 119.7(3) . .
C00N C017 B01N 125.4(3) . .
N6 C21 H21 118.3 . .
N6 C21 C20 123.3(4) . .
C20 C21 H21 118.3 . .
C11 C12 C13 119.1(3) . .
C11 C12 H12 120.4 . .
C13 C12 H12 120.4 . .
C00M C01A H01A 118.5 . .
C00M C01A C01E 122.9(4) . .
C01E C01A H01A 118.5 . .
C5 C6 H6 120.7 . .
C7 C6 C5 118.7(3) . .
C7 C6 H6 120.7 . .
C00Y C01C H01C 120.5 . .
C00Y C01C C01E 119.0(4) . .
C01E C01C H01C 120.5 . .
C00Q C01D H01D 120.8 . .
C014 C01D C00Q 118.5(4) . .
C014 C01D H01D 120.8 . .
C01A C01E C01C 119.5(4) . .
C01A C01E H01E 120.2 . .
C01C C01E H01E 120.2 . .
C00R C01F C015 119.2(4) . .
C00R C01F H01F 120.4 . .
C015 C01F H01F 120.4 . .
C37 C36 H36 118.4 . .
C37 C36 C38 123.2(5) . .
C38 C36 H36 118.4 . .
C44 C41 C45 112.8(4) . .
C44 C41 B02B 124.5(4) . .
C45 C41 B02B 122.5(4) . .
C17 C18 H18 120.1 . .
C17 C18 C19 119.8(4) . .
C19 C18 H18 120.1 . .
C46 C42 C47 112.9(4) . .
C46 C42 B02B 121.6(4) . .
C47 C42 B02B 125.3(4) . .
C36 C37 B02B 122.8(4) . .
C36 C37 C39 115.1(5) . .
C39 C37 B02B 122.1(5) . .
C36 C38 H38 119.9 . .
C40 C38 C36 120.2(6) . .
C40 C38 H38 119.9 . .
C00C B01N C00B 105.3(3) . .
C00M B01N C00B 110.9(3) . .
C00M B01N C00C 110.2(3) . .
C00M B01N C017 104.9(3) . .
C017 B01N C00B 113.1(3) . .
C017 B01N C00C 112.6(3) . .
C24 C23 H23 119.3 . .
C24 C23 C28 121.4(8) . .
C28 C23 H23 119.3 . .
C23 C24 N2 119.5(9) . .
C23 C24 C25 120.3(8) . .
C25 C24 N2 120.1(9) . .
C24 C25 C35 122.1(8) . .
C26 C25 C24 117.7(9) . .
C26 C25 C35 120.2(7) . .
C25 C26 H26 118.9 . .
C27 C26 C25 122.1(9) . .
C27 C26 H26 118.9 . .
C26 C27 H27 119.6 . .
C26 C27 C28 120.9(10) . .
C28 C27 H27 119.6 . .
C23 C28 C27 117.6(8) . .
C23 C28 H28 121.2 . .
C27 C28 H28 121.2 . .
C22 C29 H29 119.5 . .
C34 C29 C22 120.9(9) . .
C34 C29 H29 119.5 . .
C31 C30 H30 118.5 . .
C32 C30 H30 118.5 . .
C32 C30 C31 123.1(10) . .
C41 C44 H44 118.3 . .
C50 C44 C41 123.4(5) . .
C50 C44 H44 118.3 . .
C21 C20 H20 120.5 . .
C21 C20 C19 119.0(5) . .
C19 C20 H20 120.5 . .
C22 C31 C30 117.1(8) . .
C22 C31 C33 123.4(7) . .
C30 C31 C33 119.5(7) . .
C30 C32 H32 119.9 . .
C30 C32 C34 120.2(9) . .
C34 C32 H32 119.9 . .
C52 C57 H57 121.0 . .
C52 C57 C53 118.0(5) . .
C53 C57 H57 121.0 . .
C38 C40 H40 120.1 . .
C38 C40 C43 119.7(5) . .
C43 C40 H40 120.1 . .
C56 C51 H51 119.8 . .
C56 C51 C45 120.3(5) . .
C45 C51 H51 119.8 . .
C51 C56 H56 121.0 . .
C50 C56 C51 118.0(5) . .
C50 C56 H56 121.0 . .
C31 C33 H33A 109.5 . .
C31 C33 H33B 109.5 . .
C31 C33 H33C 109.5 . .
H33A C33 H33B 109.5 . .
H33A C33 H33C 109.5 . .
H33B C33 H33C 109.5 . .
C44 C50 H50 119.2 . .
C56 C50 C44 121.7(5) . .
C56 C50 H50 119.2 . .
C18 C19 C20 118.2(5) . .
C18 C19 H19 120.9 . .
C20 C19 H19 120.9 . .
C42 C46 H46 117.7 . .
C42 C46 C52 124.5(5) . .
C52 C46 H46 117.7 . .
C42 C47 H47 118.3 . .
C53 C47 C42 123.3(5) . .
C53 C47 H47 118.3 . .
C41 C45 H45 118.1 . .
C51 C45 C41 123.7(5) . .
C51 C45 H45 118.1 . .
C57 C52 C46 120.2(5) . .
C57 C52 H52 119.9 . .
C46 C52 H52 119.9 . .
C29 C34 C32 118.2(7) . .
C29 C34 H34 120.9 . .
C32 C34 H34 120.9 . .
C41 B02B C42 109.5(4) . .
C41 B02B C37 108.8(4) . .
C41 B02B C59 105.9(5) . .
C41 B02B C36A 110.7(5) . .
C42 B02B C37 109.3(4) . .
C42 B02B C59 111.2(5) . .
C42 B02B C36A 109.3(4) . .
C37 B02B C59 112.1(4) . .
C36A B02B C37 109.3(4) . .
C57 C53 C47 121.1(5) . .
C57 C53 H53 119.4 . .
C47 C53 H53 119.4 . .
C37 C39 H39 118.8 . .
C43 C39 C37 122.5(7) . .
C43 C39 H39 118.8 . .
C40 C43 H43 120.5 . .
C39 C43 C40 119.0(6) . .
C39 C43 H43 120.5 . .
C48 C54 H54 120.0 . .
C48 C54 C58 120.0 . .
C58 C54 H54 120.0 . .
C54 C48 H48 120.0 . .
C54 C48 C59 120.0 . .
C59 C48 H48 120.0 . .
C48 C59 B02B 119.9(4) . .
C48 C59 C49 120.0 . .
C49 C59 B02B 120.1(4) . .
C59 C49 H49 120.0 . .
C55 C49 C59 120.0 . .
C55 C49 H49 120.0 . .
C49 C55 H55 120.0 . .
C58 C55 C49 120.0 . .
C58 C55 H55 120.0 . .
C54 C58 H58 120.0 . .
C55 C58 C54 120.0 . .
C55 C58 H58 120.0 . .
C24A C22A H22A 121.2 . .
C26A C22A H22A 121.2 . .
C26A C22A C24A 117.5(18) . .
C27A C23A C25A 122.3(18) . .
C27A C23A C28A 122(2) . .
C28A C23A C25A 116(2) . .
C22A C24A H24A 120.6 . .
C28A C24A C22A 119(3) . .
C28A C24A H24A 120.6 . .
C23A C25A H25A 109.5 . .
C23A C25A H25B 109.5 . .
C23A C25A H25C 109.5 . .
H25A C25A H25B 109.5 . .
H25A C25A H25C 109.5 . .
H25B C25A H25C 109.5 . .
C22A C26A H26A 117.4 . .
C22A C26A C27A 125.2(19) . .
C27A C26A H26A 117.4 . .
N1 C27A C23A 124(2) . .
N1 C27A C26A 120.7(18) . .
C23A C27A C26A 114(2) . .
C23A C28A H28A 119.2 . .
C24A C28A C23A 122(3) . .
C24A C28A H28A 119.2 . .
C25 C35 H35A 109.5 . .
C25 C35 H35B 109.5 . .
C25 C35 H35C 109.5 . .
H35A C35 H35B 109.5 . .
H35A C35 H35C 109.5 . .
H35B C35 H35C 109.5 . .
H29A C29A H29B 109.5 . .
H29A C29A H29C 109.5 . .
H29B C29A H29C 109.5 . .
C35A C29A H29A 109.5 . .
C35A C29A H29B 109.5 . .
C35A C29A H29C 109.5 . .
C31A C30A N2 114.3(12) . .
C31A C30A C35A 120.0 . .
C35A C30A N2 125.3(13) . .
C30A C31A H31A 120.0 . .
C32A C31A C30A 120.0 . .
C32A C31A H31A 120.0 . .
C31A C32A H32A 120.0 . .
C31A C32A C33A 120.0 . .
C33A C32A H32A 120.0 . .
C32A C33A H33D 120.0 . .
C34A C33A C32A 120.0 . .
C34A C33A H33D 120.0 . .
C33A C34A H34A 120.0 . .
C33A C34A C35A 120.0 . .
C35A C34A H34A 120.0 . .
C29A C35A C30A 122.5(16) . .
C29A C35A C34A 117.5(16) . .
C34A C35A C30A 120.0 . .
C41A C37A H37A 114.4 . .
C41A C37A C36A 131.2(16) . .
C36A C37A H37A 114.4 . .
C37A C41A H41A 122.7 . .
C40A C41A C37A 114.7(18) . .
C40A C41A H41A 122.7 . .
C39A C38A H38A 117.5 . .
C36A C38A H38A 117.5 . .
C36A C38A C39A 125(2) . .
C38A C39A H39A 120.2 . .
C40A C39A C38A 120(2) . .
C40A C39A H39A 120.2 . .
C37A C36A B02B 122.9(9) . .
C38A C36A B02B 128.1(11) . .
C38A C36A C37A 108.9(13) . .
C41A C40A C39A 120(2) . .
C41A C40A H40A 119.9 . .
C39A C40A H40A 119.9 . .

loop_
_geom_bond_atom_site_label_1
_geom_bond_atom_site_label_2
_geom_bond_distance
_geom_bond_site_symmetry_2
Cr01 N2 2.025(3) .
Cr01 N3 2.119(3) .
Cr01 N1 2.034(3) 2_665
Cr01 N6 2.142(3) .
Cr01 N4 2.112(3) .
Cr01 N5 2.070(3) .
N2 C3 1.333(5) .
N2 C24 1.418(8) .
N2 C30A 1.523(14) .
N3 C16 1.486(5) .
N3 C10 1.486(5) .
N3 C4 1.500(4) .
N1 Cr01 2.033(3) 2_665
N1 C2 1.337(4) .
N1 C22 1.457(10) .
N1 C27A 1.35(3) .
N6 C17 1.353(5) .
N6 C21 1.346(5) .
N4 C15 1.342(4) .
N4 C11 1.357(4) .
N5 C5 1.344(4) .
N5 C9 1.337(4) .
C2 C3 1.475(5) 2_665
C2 C1 1.398(5) .
C3 C2 1.475(5) 2_665
C3 C1 1.406(4) .
C1 H1 0.9500 .
C00B C00G 1.405(5) .
C00B C00I 1.385(6) .
C00B B01N 1.659(5) .
C00C C00E 1.405(5) .
C00C C00R 1.372(6) .
C00C B01N 1.654(5) .
C15 H15 0.9500 .
C15 C14 1.372(5) .
C00E H00E 0.9500 .
C00E C00O 1.398(5) .
C00F H00F 0.9500 .
C00F C00I 1.398(5) .
C00F C00S 1.395(6) .
C00G H00G 0.9500 .
C00G C00U 1.393(5) .
C5 C4 1.496(5) .
C5 C6 1.394(5) .
C00I H00I 0.9500 .
C9 H9 0.9500 .
C9 C8 1.381(5) .
C00K H00K 0.9500 .
C00K C00Q 1.384(5) .
C00K C017 1.395(5) .
C16 H16A 0.9900 .
C16 H16B 0.9900 .
C16 C17 1.488(6) .
C00M C00W 1.401(5) .
C00M C01A 1.387(6) .
C00M B01N 1.644(5) .
C00N H00N 0.9500 .
C00N C014 1.392(5) .
C00N C017 1.408(5) .
C00O H00O 0.9500 .
C00O C015 1.364(6) .
C11 C10 1.492(5) .
C11 C12 1.377(5) .
C00Q H00Q 0.9500 .
C00Q C01D 1.401(6) .
C00R H00R 0.9500 .
C00R C01F 1.392(6) .
C00S H00S 0.9500 .
C00S C00U 1.363(6) .
C8 H8 0.9500 .
C8 C7 1.389(5) .
C00U H00U 0.9500 .
C10 H10A 0.9900 .
C10 H10B 0.9900 .
C00W H00W 0.9500 .
C00W C00Y 1.389(5) .
C17 C18 1.368(7) .
C00Y H00Y 0.9500 .
C00Y C01C 1.361(7) .
C22 C29 1.398(12) .
C22 C31 1.376(12) .
C14 H14 0.9500 .
C14 C13 1.383(5) .
C4 H4A 0.9900 .
C4 H4B 0.9900 .
C13 H13 0.9500 .
C13 C12 1.382(5) .
C014 H014 0.9500 .
C014 C01D 1.364(6) .
C015 H015 0.9500 .
C015 C01F 1.392(6) .
C7 H7 0.9500 .
C7 C6 1.369(5) .
C017 B01N 1.645(5) .
C21 H21 0.9500 .
C21 C20 1.351(7) .
C12 H12 0.9500 .
C01A H01A 0.9500 .
C01A C01E 1.388(6) .
C6 H6 0.9500 .
C01C H01C 0.9500 .
C01C C01E 1.391(7) .
C01D H01D 0.9500 .
C01E H01E 0.9500 .
C01F H01F 0.9500 .
C36 H36 0.9500 .
C36 C37 1.383(7) .
C36 C38 1.392(7) .
C41 C44 1.389(6) .
C41 C45 1.398(7) .
C41 B02B 1.632(8) .
C18 H18 0.9500 .
C18 C19 1.376(8) .
C42 C46 1.385(6) .
C42 C47 1.386(6) .
C42 B02B 1.639(7) .
C37 B02B 1.657(7) .
C37 C39 1.408(8) .
C38 H38 0.9500 .
C38 C40 1.353(9) .
C23 H23 0.9500 .
C23 C24 1.355(13) .
C23 C28 1.394(11) .
C24 C25 1.417(12) .
C25 C26 1.372(13) .
C25 C35 1.503(11) .
C26 H26 0.9500 .
C26 C27 1.349(14) .
C27 H27 0.9500 .
C27 C28 1.399(14) .
C28 H28 0.9500 .
C29 H29 0.9500 .
C29 C34 1.381(10) .
C30 H30 0.9500 .
C30 C31 1.400(12) .
C30 C32 1.340(13) .
C44 H44 0.9500 .
C44 C50 1.363(7) .
C20 H20 0.9500 .
C20 C19 1.392(7) .
C31 C33 1.500(9) .
C32 H32 0.9500 .
C32 C34 1.396(11) .
C57 H57 0.9500 .
C57 C52 1.350(7) .
C57 C53 1.363(7) .
C40 H40 0.9500 .
C40 C43 1.400(10) .
C51 H51 0.9500 .
C51 C56 1.358(8) .
C51 C45 1.372(8) .
C56 H56 0.9500 .
C56 C50 1.346(8) .
C33 H33A 0.9800 .
C33 H33B 0.9800 .
C33 H33C 0.9800 .
C50 H50 0.9500 .
C19 H19 0.9500 .
C46 H46 0.9500 .
C46 C52 1.385(6) .
C47 H47 0.9500 .
C47 C53 1.383(7) .
C45 H45 0.9500 .
C52 H52 0.9500 .
C34 H34 0.9500 .
B02B C59 1.711(6) .
B02B C36A 1.653(8) .
C53 H53 0.9500 .
C39 H39 0.9500 .
C39 C43 1.394(9) .
C43 H43 0.9500 .
C54 H54 0.9500 .
C54 C48 1.3900 .
C54 C58 1.3900 .
C48 H48 0.9500 .
C48 C59 1.3900 .
C59 C49 1.3900 .
C49 H49 0.9500 .
C49 C55 1.3900 .
C55 H55 0.9500 .
C55 C58 1.3900 .
C58 H58 0.9500 .
C22A H22A 0.9500 .
C22A C24A 1.42(3) .
C22A C26A 1.37(2) .
C23A C25A 1.49(2) .
C23A C27A 1.39(3) .
C23A C28A 1.39(3) .
C24A H24A 0.9500 .
C24A C28A 1.38(4) .
C25A H25A 0.9800 .
C25A H25B 0.9800 .
C25A H25C 0.9800 .
C26A H26A 0.9500 .
C26A C27A 1.44(3) .
C28A H28A 0.9500 .
C35 H35A 0.9800 .
C35 H35B 0.9800 .
C35 H35C 0.9800 .
C29A H29A 0.9800 .
C29A H29B 0.9800 .
C29A H29C 0.9800 .
C29A C35A 1.37(4) .
C30A C31A 1.3900 .
C30A C35A 1.3900 .
C31A H31A 0.9500 .
C31A C32A 1.3900 .
C32A H32A 0.9500 .
C32A C33A 1.3900 .
C33A H33D 0.9500 .
C33A C34A 1.3900 .
C34A H34A 0.9500 .
C34A C35A 1.3900 .
C37A H37A 0.9500 .
C37A C41A 1.371(13) .
C37A C36A 1.375(12) .
C41A H41A 0.9500 .
C41A C40A 1.350(14) .
C38A H38A 0.9500 .
C38A C39A 1.379(14) .
C38A C36A 1.368(13) .
C39A H39A 0.9500 .
C39A C40A 1.372(14) .
C40A H40A 0.9500 .

loop_
_geom_torsion_atom_site_label_1
_geom_torsion_atom_site_label_2
_geom_torsion_atom_site_label_3
_geom_torsion_atom_site_label_4
_geom_torsion
_geom_torsion_site_symmetry_1
_geom_torsion_site_symmetry_4
C27A_b N1 C2 C1 -17.9(11) . .
Cr01 N2 C3 C2 9.8(3) . 2_665
Cr01 N2 C3 C1 -171.0(2) . .
Cr01 N2 C24 C23 57.7(9) . .
Cr01 N2 C24 C25 -120.0(6) . .
Cr01 N2 C30A C31A -107.8(11) . .
Cr01 N2 C30A C35A 65(2) . .
Cr01 N3 C16 C17 38.4(3) . .
Cr01 N3 C10 C11 42.1(3) . .
Cr01 N3 C4 C5 -20.9(4) . .
Cr01 N1 C2 C3 5.8(3) 2_665 2_665
Cr01 N1 C2 C1 -175.7(2) 2_665 .
Cr01 N1 C22 C29 -76.1(7) 2_665 .
Cr01 N1 C22 C31 102.8(7) 2_665 .
Cr01 N1 C27A C23A -97(2) 2_665 .
Cr01 N1 C27A C26A 95.9(19) 2_665 .
Cr01 N6 C17 C16 9.8(4) . .
Cr01 N6 C17 C18 -172.9(3) . .
Cr01 N6 C21 C20 171.8(3) . .
Cr01 N4 C15 C14 -174.9(3) . .
Cr01 N4 C11 C10 1.9(4) . .
Cr01 N4 C11 C12 177.4(3) . .
Cr01 N5 C5 C4 -5.2(5) . .
Cr01 N5 C5 C6 -179.6(3) . .
Cr01 N5 C9 C8 178.0(3) . .
N2 C3 C1 C2 -175.8(3) . .
N2 C24 C25 C26 178.9(8) . .
N2 C24 C25 C35 1.1(10) . .
N2 C30A C31A C32A 172.9(19) . .
N2 C30A C35A C29A 9(3) . .
N2 C30A C35A C34A -172(2) . .
N3 C16 C17 N6 -33.0(4) . .
N3 C16 C17 C18 149.8(4) . .
N1 C2 C1 C3 178.3(3) . .
N1 C22 C29 C34 179.5(5) . .
N1 C22 C31 C30 -179.7(6) . .
N1 C22 C31 C33 2.1(11) . .
N6 C17 C18 C19 -0.3(7) . .
N6 C21 C20 C19 -0.6(7) . .
N4 C15 C14 C13 -0.6(6) . .
N4 C11 C10 N3 -29.5(5) . .
N4 C11 C12 C13 -2.8(6) . .
N5 C5 C4 N3 17.9(5) . .
N5 C5 C6 C7 1.3(6) . .
N5 C9 C8 C7 1.6(6) . .
C2 N1 C22 C29 103.1(7) . .
C2 N1 C22 C31 -78.0(8) . .
C2 N1 C27A C23A 107(2) . .
C2 N1 C27A C26A -60(2) . .
C2 C3 C1 C2 3.3(4) 2_665 .
C3 N2 C24 C23 -111.1(7) . .
C3 N2 C24 C25 71.2(7) . .
C3 N2 C30A C31A 69.6(11) . .
C3 N2 C30A C35A -118.0(14) . .
C3 C2 C1 C3 -3.3(4) 2_665 .
C00B C00G C00U C00S -0.7(5) . .
C00C C00E C00O C015 0.3(5) . .
C00C C00R C01F C015 0.1(5) . .
C15 N4 C11 C10 -171.4(3) . .
C15 N4 C11 C12 4.2(6) . .
C15 C14 C13 C12 2.0(6) . .
C00E C00C C00R C01F -0.2(5) . .
C00E C00C B01N C00B -48.5(4) . .
C00E C00C B01N C00M 71.1(4) . .
C00E C00C B01N C017 -172.2(3) . .
C00E C00O C015 C01F -0.4(5) . .
C00F C00S C00U C00G -0.6(5) . .
C00G C00B C00I C00F -1.8(5) . .
C00G C00B B01N C00C -69.6(4) . .
C00G C00B B01N C00M 171.2(3) . .
C00G C00B B01N C017 53.8(4) . .
C5 N5 C9 C8 -1.3(6) . .
C00I C00B C00G C00U 1.9(5) . .
C00I C00B B01N C00C 105.2(4) . .
C00I C00B B01N C00M -13.9(4) . .
C00I C00B B01N C017 -131.4(3) . .
C00I C00F C00S C00U 0.7(5) . .
C9 N5 C5 C4 174.2(4) . .
C9 N5 C5 C6 -0.2(6) . .
C9 C8 C7 C6 -0.5(6) . .
C00K C00Q C01D C014 0.4(6) . .
C00K C017 B01N C00B -179.0(3) . .
C00K C017 B01N C00C -59.7(4) . .
C00K C017 B01N C00M 60.1(4) . .
C16 N3 C10 C11 -73.1(3) . .
C16 N3 C4 C5 98.5(4) . .
C16 C17 C18 C19 176.7(5) . .
C00M C00W C00Y C01C 1.5(6) . .
C00M C01A C01E C01C 2.0(6) . .
C00N C014 C01D C00Q -1.7(6) . .
C00N C017 B01N C00B 4.0(5) . .
C00N C017 B01N C00C 123.3(4) . .
C00N C017 B01N C00M -116.9(4) . .
C00O C015 C01F C00R 0.2(5) . .
C11 N4 C15 C14 -2.5(6) . .
C00Q C00K C017 C00N -2.3(5) . .
C00Q C00K C017 B01N -179.6(3) . .
C00R C00C C00E C00O 0.0(4) . .
C00R C00C B01N C00B 130.9(3) . .
C00R C00C B01N C00M -109.5(4) . .
C00R C00C B01N C017 7.2(4) . .
C00S C00F C00I C00B 0.6(5) . .
C8 C7 C6 C5 -0.9(6) . .
C10 N3 C16 C17 154.3(3) . .
C10 N3 C4 C5 -140.9(3) . .
C10 C11 C12 C13 172.5(4) . .
C00W C00M C01A C01E -2.0(6) . .
C00W C00M B01N C00B 134.3(3) . .
C00W C00M B01N C00C 18.2(5) . .
C00W C00M B01N C017 -103.2(4) . .
C00W C00Y C01C C01E -1.6(6) . .
C17 N6 C21 C20 3.2(6) . .
C17 C18 C19 C20 2.9(8) . .
C00Y C01C C01E C01A -0.1(6) . .
C22 N1 C2 C3 -173.4(5) . 2_665
C22 N1 C2 C1 5.0(6) . .
C22 N1 C27A C23A 13(2) . .
C22 N1 C27A C26A -154(5) . .
C22 C29 C34 C32 0.7(9) . .
C14 C13 C12 C11 -0.4(6) . .
C4 N3 C16 C17 -82.5(3) . .
C4 N3 C10 C11 162.9(3) . .
C4 C5 C6 C7 -173.0(4) . .
C014 C00N C017 C00K 0.8(5) . .
C014 C00N C017 B01N 177.9(3) . .
C017 C00K C00Q C01D 1.7(6) . .
C017 C00N C014 C01D 1.1(6) . .
C21 N6 C17 C16 180.0(3) . .
C21 N6 C17 C18 -2.8(6) . .
C21 C20 C19 C18 -2.5(8) . .
C12 C11 C10 N3 155.0(4) . .
C01A C00M C00W C00Y 0.3(5) . .
C01A C00M B01N C00B -49.6(4) . .
C01A C00M B01N C00C -165.7(3) . .
C01A C00M B01N C017 72.8(4) . .
C6 C5 C4 N3 -167.7(4) . .
C36 C37 B02B C41 171.4(4) . .
C36 C37 B02B C42 51.9(6) . .
C36 C37 B02B C59 -71.8(6) . .
C36 C37 B02B C36A -67.7(6) . .
C36 C37 C39 C43 5.3(9) . .
C36 C38 C40 C43 2.3(8) . .
C41 C44 C50 C56 2.9(9) . .
C41 B02B C59 C48 128.4(5) . .
C41 B02B C59 C49 -51.6(7) . .
C41 B02B C36A C37A -169.7(13) . .
C41 B02B C36A C38A 11.6(17) . .
C42 C46 C52 C57 2.0(10) . .
C42 C47 C53 C57 0.2(11) . .
C42 B02B C59 C48 -112.7(5) . .
C42 B02B C59 C49 67.3(7) . .
C42 B02B C36A C37A -49.0(14) . .
C42 B02B C36A C38A 132.3(17) . .
C37 C36 C38 C40 2.1(7) . .
C37 B02B C59 C48 9.9(7) . .
C37 B02B C59 C49 -170.0(5) . .
C37 B02B C36A C37A 70.6(14) . .
C37 B02B C36A C38A -108.2(17) . .
C37 C39 C43 C40 -1.3(11) . .
C38 C36 C37 B02B 175.1(4) . .
C38 C36 C37 C39 -5.8(7) . .
C38 C40 C43 C39 -2.7(10) . .
B01N C00B C00G C00U 177.2(3) . .
B01N C00B C00I C00F -176.8(3) . .
B01N C00C C00E C00O 179.5(3) . .
B01N C00C C00R C01F -179.7(3) . .
B01N C00M C00W C00Y 176.6(3) . .
B01N C00M C01A C01E -178.4(4) . .
C23 C24 C25 C26 1.2(10) . .
C23 C24 C25 C35 -176.6(8) . .
C24 N2 C3 C2 179.7(6) . 2_665
C24 N2 C3 C1 -1.1(7) . .
C24 N2 C30A C31A -171(6) . .
C24 N2 C30A C35A 1(4) . .
C24 C23 C28 C27 -0.3(13) . .
C24 C25 C26 C27 -2.1(12) . .
C25 C26 C27 C28 1.7(15) . .
C26 C27 C28 C23 -0.5(15) . .
C28 C23 C24 N2 -177.8(7) . .
C28 C23 C24 C25 -0.1(11) . .
C29 C22 C31 C30 -0.9(11) . .
C29 C22 C31 C33 -179.0(6) . .
C30 C32 C34 C29 -1.7(10) . .
C44 C41 C45 C51 2.2(8) . .
C44 C41 B02B C42 26.2(6) . .
C44 C41 B02B C37 -93.2(5) . .
C44 C41 B02B C59 146.2(5) . .
C44 C41 B02B C36A 146.8(5) . .
C31 C22 C29 C34 0.6(11) . .
C31 C30 C32 C34 1.4(12) . .
C32 C30 C31 C22 -0.1(11) . .
C32 C30 C31 C33 178.1(7) . .
C51 C56 C50 C44 -3.2(9) . .
C56 C51 C45 C41 -2.8(10) . .
C46 C42 C47 C53 -0.2(9) . .
C46 C42 B02B C41 -80.7(6) . .
C46 C42 B02B C37 38.4(6) . .
C46 C42 B02B C59 162.6(5) . .
C46 C42 B02B C36A 157.9(5) . .
C47 C42 C46 C52 -0.9(9) . .
C47 C42 B02B C41 92.5(6) . .
C47 C42 B02B C37 -148.5(5) . .
C47 C42 B02B C59 -24.2(7) . .
C47 C42 B02B C36A -28.9(7) . .
C45 C41 C44 C50 -2.3(8) . .
C45 C41 B02B C42 -160.3(5) . .
C45 C41 B02B C37 80.4(5) . .
C45 C41 B02B C59 -40.3(6) . .
C45 C41 B02B C36A -39.7(7) . .
C45 C51 C56 C50 3.1(9) . .
C52 C57 C53 C47 0.9(10) . .
B02B C41 C44 C50 171.8(5) . .
B02B C41 C45 C51 -172.0(5) . .
B02B C42 C46 C52 173.1(6) . .
B02B C42 C47 C53 -173.9(6) . .
B02B C37 C39 C43 -175.5(6) . .
B02B C59 C49 C55 180.0(8) . .
C53 C57 C52 C46 -1.9(10) . .
C39 C37 B02B C41 -7.7(6) . .
C39 C37 B02B C42 -127.2(5) . .
C39 C37 B02B C59 109.1(7) . .
C39 C37 B02B C36A 113.2(6) . .
C54 C48 C59 B02B -180.0(8) . .
C54 C48 C59 C49 0.0 . .
C48 C54 C58 C55 0.0 . .
C48 C59 C49 C55 0.0 . .
C59 B02B C36A C37A -163(6) . .
C59 B02B C36A C38A 18(5) . .
C59 C49 C55 C58 0.0 . .
C49 C55 C58 C54 0.0 . .
C58 C54 C48 C59 0.0 . .
C22A C24A C28A C23A -11(4) . .
C22A C26A C27A N1 174.1(15) . .
C22A C26A C27A C23A 6(3) . .
C24A C22A C26A C27A -4(3) . .
C25A C23A C27A N1 5(3) . .
C25A C23A C27A C26A 172.6(16) . .
C25A C23A C28A C24A -169(2) . .
C26A C22A C24A C28A 6(3) . .
C27A N1 C2 C3 163.6(11) . 2_665
C27A N1 C22 C29 -160(4) . .
C27A N1 C22 C31 19(3) . .
C27A C23A C28A C24A 13(4) . .
C28A C23A C27A N1 -177.7(19) . .
C28A C23A C27A C26A -10(3) . .
C35 C25 C26 C27 175.8(9) . .
C30A N2 C3 C2 -168.0(9) . 2_665
C30A N2 C3 C1 11.2(10) . .
C30A N2 C24 C23 -178(6) . .
C30A N2 C24 C25 5(5) . .
C30A C31A C32A C33A 0.0 . .
C31A C30A C35A C29A -179(2) . .
C31A C30A C35A C34A 0.0 . .
C31A C32A C33A C34A 0.0 . .
C32A C33A C34A C35A 0.0 . .
C33A C34A C35A C29A 179(2) . .
C33A C34A C35A C30A 0.0 . .
C35A C30A C31A C32A 0.0 . .
C37A C41A C40A C39A -1(4) . .
C41A C37A C36A B02B -179(2) . .
C41A C37A C36A C38A 0(3) . .
C38A C39A C40A C41A -5(5) . .
C39A C38A C36A B02B 173(2) . .
C39A C38A C36A C37A -6(3) . .
C36A B02B C59 C48 -45(5) . .
C36A B02B C59 C49 135(5) . .
C36A C37A C41A C40A 4(4) . .
C36A C38A C39A C40A 9(5) . .

loop_
_smtbx_masks_void_nr
_smtbx_masks_void_average_x
_smtbx_masks_void_average_y
_smtbx_masks_void_average_z
_smtbx_masks_void_volume
_smtbx_masks_void_count_electrons
1 -0.162 0.162 0.500 738.0 129.8
